data_7109837
loop_
_publ_author_name
'Peili Zhang'
'Mei Wang'
'Frederic Gloaguen'
'Lin Chen'
'Francois Quentel'
'Licheng Sun'

_publ_section_title
;
 Electrocatalytic hydrogen evolution from neutral water by molecular
 cobalt tripyridine-diamine complexes
;
_journal_name_full Chem.Commun.
_journal_page_first 9455
_journal_paper_doi 10.1039/c3cc43491e
_journal_volume 49
_journal_year 2013
_chemical_formula_sum 'C28 H33 B2 Co F8 N5 O'
_chemical_formula_weight 688.14
_chemical_name_systematic
; 
 ? 
;
_space_group_IT_number 14
_symmetry_space_group_name_Hall '-P 2yn'
_symmetry_space_group_name_H-M 'P 1 21/n 1'
_atom_sites_solution_hydrogens geom
_atom_sites_solution_primary direct
_atom_sites_solution_secondary difmap
_audit_creation_method SHELXL-97
_cell_angle_alpha 90.00
_cell_angle_beta 112.129(3)
_cell_angle_gamma 90.00
_cell_formula_units_Z 4
_cell_length_a 11.2389(6)
_cell_length_b 23.3087(13)
_cell_length_c 13.5001(7)
_cell_measurement_temperature 296(2)
_cell_volume 3276.0(3)
_computing_structure_refinement 'SHELXL-97 (Sheldrick, 1997)'
_computing_structure_solution 'SHELXS-97 (Sheldrick, 1990)'
_diffrn_ambient_temperature 296(2)
_diffrn_measured_fraction_theta_full 0.999
_diffrn_measured_fraction_theta_max 0.999
_diffrn_radiation_monochromator graphite
_diffrn_radiation_source 'fine-focus sealed tube'
_diffrn_radiation_type MoK\a
_diffrn_radiation_wavelength 0.71073
_diffrn_reflns_av_R_equivalents 0.0000
_diffrn_reflns_av_sigmaI/netI 0.0324
_diffrn_reflns_limit_h_max 12
_diffrn_reflns_limit_h_min -13
_diffrn_reflns_limit_k_max 27
_diffrn_reflns_limit_k_min 0
_diffrn_reflns_limit_l_max 16
_diffrn_reflns_limit_l_min 0
_diffrn_reflns_number 5774
_diffrn_reflns_theta_full 25.00
_diffrn_reflns_theta_max 25.00
_diffrn_reflns_theta_min 2.14
_exptl_absorpt_coefficient_mu 0.599
_exptl_crystal_density_diffrn 1.395
_exptl_crystal_density_method 'not measured'
_exptl_crystal_F_000 1412
_exptl_crystal_size_max 0.35
_exptl_crystal_size_mid 0.1
_exptl_crystal_size_min 0.05
_refine_diff_density_max 0.793
_refine_diff_density_min -0.444
_refine_diff_density_rms 0.071
_refine_ls_extinction_method none
_refine_ls_goodness_of_fit_ref 1.075
_refine_ls_hydrogen_treatment mixed
_refine_ls_matrix_type full
_refine_ls_number_parameters 423
_refine_ls_number_reflns 5774
_refine_ls_number_restraints 3
_refine_ls_restrained_S_all 1.075
_refine_ls_R_factor_all 0.0803
_refine_ls_R_factor_gt 0.0646
_refine_ls_shift/su_max 0.000
_refine_ls_shift/su_mean 0.000
_refine_ls_structure_factor_coef Fsqd
_refine_ls_weighting_details 'calc w=1/[\s^2^(Fo^2^)+(0.1317P)^2^+1.4168P] where P=(Fo^2^+2Fc^2^)/3'
_refine_ls_weighting_scheme calc
_refine_ls_wR_factor_gt 0.1961
_refine_ls_wR_factor_ref 0.2081
_reflns_number_gt 4486
_reflns_number_total 5774
_reflns_threshold_expression >2sigma(I)
_cod_data_source_file c3cc43491e.txt
_cod_data_source_block sr
_cod_original_sg_symbol_H-M P2(1)/n
_cod_database_code 7109837

loop_
_symmetry_equiv_pos_as_xyz
'x, y, z'
'-x+1/2, y+1/2, -z+1/2'
'-x, -y, -z'
'x-1/2, -y-1/2, z-1/2'

loop_
_atom_site_label
_atom_site_type_symbol
_atom_site_fract_x
_atom_site_fract_y
_atom_site_fract_z
_atom_site_U_iso_or_equiv
_atom_site_adp_type
_atom_site_occupancy
_atom_site_symmetry_multiplicity
_atom_site_calc_flag
_atom_site_refinement_flags
_atom_site_disorder_assembly
_atom_site_disorder_group
Co Co 0.35547(4) 0.12684(2) 0.19742(4) 0.0491(2) Uani 1 1 d . . .
N1 N 0.3829(3) 0.16423(12) 0.0641(2) 0.0511(7) Uani 1 1 d . . .
N4 N 0.2387(3) 0.19596(12) 0.2296(2) 0.0499(7) Uani 1 1 d . . .
N5 N 0.3052(3) 0.09136(13) 0.3228(3) 0.0575(8) Uani 1 1 d . . .
N3 N 0.5419(3) 0.16843(13) 0.2811(2) 0.0547(7) Uani 1 1 d . . .
C17 C 0.1970(4) 0.11382(17) 0.3265(3) 0.0575(9) Uani 1 1 d . . .
O1 O 0.1942(3) 0.07928(15) 0.0969(3) 0.0775(9) Uani 1 1 d D . .
N2 N 0.4878(3) 0.05935(14) 0.2013(3) 0.0605(8) Uani 1 1 d . . .
C23 C 0.0872(4) 0.27872(16) 0.1378(3) 0.0538(9) Uani 1 1 d . . .
C14 C 0.4396(4) 0.25537(17) 0.3250(4) 0.0676(11) Uani 1 1 d . . .
H14A H 0.4287 0.2678 0.2535 0.081 Uiso 1 1 calc R . .
H14B H 0.4639 0.2886 0.3716 0.081 Uiso 1 1 calc R . .
C5 C 0.4954(4) 0.18860(16) 0.0857(3) 0.0566(9) Uani 1 1 d . . .
C28 C -0.0440(4) 0.26768(18) 0.1117(3) 0.0625(10) Uani 1 1 d . . .
H28A H -0.0753 0.2307 0.0929 0.075 Uiso 1 1 calc R . .
C22 C 0.1766(4) 0.23172(16) 0.1313(3) 0.0535(9) Uani 1 1 d . . .
H22A H 0.1287 0.2063 0.0730 0.064 Uiso 1 1 calc R . .
H22B H 0.2440 0.2492 0.1130 0.064 Uiso 1 1 calc R . .
C16 C 0.1401(4) 0.16460(17) 0.2559(3) 0.0592(10) Uani 1 1 d . . .
H16A H 0.0729 0.1516 0.1904 0.071 Uiso 1 1 calc R . .
H16B H 0.1015 0.1903 0.2919 0.071 Uiso 1 1 calc R . .
C8 C 0.6106(4) 0.06895(18) 0.2675(4) 0.0627(10) Uani 1 1 d . . .
C15 C 0.3115(4) 0.23214(17) 0.3234(3) 0.0609(10) Uani 1 1 d . . .
H15A H 0.3279 0.2098 0.3878 0.073 Uiso 1 1 calc R . .
H15B H 0.2579 0.2644 0.3255 0.073 Uiso 1 1 calc R . .
C1 C 0.3030(4) 0.15935(18) -0.0390(3) 0.0598(10) Uani 1 1 d . . .
H1B H 0.2239 0.1416 -0.0545 0.072 Uiso 1 1 calc R . .
C2 C 0.3329(5) 0.1793(2) -0.1214(3) 0.0738(12) Uani 1 1 d . . .
H2A H 0.2739 0.1767 -0.1915 0.089 Uiso 1 1 calc R . .
C7 C 0.6309(4) 0.12134(19) 0.3374(4) 0.0695(12) Uani 1 1 d . . .
H7A H 0.6171 0.1114 0.4021 0.083 Uiso 1 1 calc R . .
H7B H 0.7189 0.1344 0.3580 0.083 Uiso 1 1 calc R . .
C21 C 0.3526(5) 0.04274(18) 0.3797(4) 0.0710(12) Uani 1 1 d . . .
H21A H 0.4277 0.0271 0.3777 0.085 Uiso 1 1 calc R . .
C18 C 0.1353(5) 0.0895(2) 0.3894(4) 0.0755(12) Uani 1 1 d . . .
H18A H 0.0626 0.1068 0.3934 0.091 Uiso 1 1 calc R . .
C13 C 0.5469(4) 0.21140(18) 0.3632(3) 0.0639(10) Uani 1 1 d . . .
H13A H 0.6287 0.2312 0.3857 0.077 Uiso 1 1 calc R . .
H13B H 0.5427 0.1916 0.4250 0.077 Uiso 1 1 calc R . .
C27 C -0.1270(5) 0.3105(2) 0.1136(4) 0.0738(12) Uani 1 1 d . . .
H27A H -0.2137 0.3025 0.0953 0.089 Uiso 1 1 calc R . .
C25 C 0.0420(7) 0.37679(19) 0.1676(5) 0.0919(17) Uani 1 1 d . . .
H25A H 0.0716 0.4139 0.1873 0.110 Uiso 1 1 calc R . .
C12 C 0.4629(5) 0.01213(18) 0.1402(4) 0.0696(11) Uani 1 1 d . . .
H12A H 0.3789 0.0055 0.0932 0.084 Uiso 1 1 calc R . .
C20 C 0.2948(5) 0.0159(2) 0.4396(4) 0.0841(15) Uani 1 1 d . . .
H20A H 0.3285 -0.0179 0.4762 0.101 Uiso 1 1 calc R . .
C26 C -0.0824(6) 0.3651(2) 0.1424(4) 0.0846(15) Uani 1 1 d . . .
H26A H -0.1385 0.3940 0.1444 0.102 Uiso 1 1 calc R . .
C24 C 0.1290(5) 0.33394(18) 0.1651(4) 0.0734(12) Uani 1 1 d . . .
H24A H 0.2149 0.3431 0.1818 0.088 Uiso 1 1 calc R . .
C9 C 0.7067(5) 0.0310(2) 0.2754(5) 0.0845(14) Uani 1 1 d . . .
H9A H 0.7901 0.0378 0.3232 0.101 Uiso 1 1 calc R . .
C4 C 0.5329(6) 0.2083(3) 0.0045(4) 0.0963(17) Uani 1 1 d . . .
H4A H 0.6133 0.2250 0.0213 0.116 Uiso 1 1 calc R . .
C6 C 0.5855(4) 0.1947(2) 0.1994(3) 0.0668(11) Uani 1 1 d . . .
H6A H 0.6006 0.2353 0.2152 0.080 Uiso 1 1 calc R . .
H6B H 0.6670 0.1776 0.2067 0.080 Uiso 1 1 calc R . .
C11 C 0.5541(5) -0.0261(2) 0.1437(5) 0.0839(14) Uani 1 1 d . . .
H11A H 0.5330 -0.0584 0.1000 0.101 Uiso 1 1 calc R . .
C19 C 0.1831(5) 0.0405(2) 0.4446(4) 0.0867(15) Uani 1 1 d . . .
H19A H 0.1421 0.0233 0.4853 0.104 Uiso 1 1 calc R . .
C10 C 0.6799(5) -0.0169(2) 0.2130(5) 0.0906(15) Uani 1 1 d . . .
H10A H 0.7444 -0.0428 0.2168 0.109 Uiso 1 1 calc R . .
C3 C 0.4518(7) 0.2032(3) -0.0993(4) 0.108(2) Uani 1 1 d . . .
H3A H 0.4764 0.2156 -0.1543 0.130 Uiso 1 1 calc R . .
F4 F -0.1696(5) 0.1353(3) 0.1496(6) 0.182(2) Uani 1 1 d . . .
F8 F -0.5634(6) 0.4088(3) 0.0226(5) 0.176(2) Uani 1 1 d . . .
F6 F -0.4180(6) 0.3498(4) 0.1333(7) 0.247(4) Uani 1 1 d . . .
F3 F -0.1506(12) 0.1335(3) 0.0007(6) 0.284(6) Uani 1 1 d . . .
B2 B -0.5245(8) 0.3758(3) 0.1051(6) 0.100(2) Uani 1 1 d . A .
F2 F -0.3064(8) 0.0839(3) 0.0356(7) 0.294(5) Uani 1 1 d . . .
F5 F -0.5665(13) 0.3933(4) 0.1820(10) 0.314(5) Uani 1 1 d . . .
F1 F -0.1076(10) 0.0606(4) 0.1012(10) 0.300(6) Uani 1 1 d . . .
B1 B -0.1907(12) 0.1035(4) 0.0649(14) 0.152(4) Uani 1 1 d . . .
F7A F -0.4443(16) 0.4273(8) 0.1383(17) 0.278(10) Uani 0.50 1 d P A 1
F7B F -0.6134(7) 0.3301(3) 0.0749(7) 0.117(2) Uani 0.50 1 d P A 2
H1 H 0.183(6) 0.0491(17) 0.129(4) 0.12(2) Uiso 1 1 d D . .
H2 H 0.178(8) 0.076(3) 0.031(2) 0.18(4) Uiso 1 1 d D . .

loop_
_atom_site_aniso_label
_atom_site_aniso_U_11
_atom_site_aniso_U_22
_atom_site_aniso_U_33
_atom_site_aniso_U_23
_atom_site_aniso_U_13
_atom_site_aniso_U_12
Co 0.0514(3) 0.0495(3) 0.0407(3) -0.00085(19) 0.0108(2) -0.0030(2)
N1 0.0600(18) 0.0531(17) 0.0378(15) -0.0043(13) 0.0155(13) 0.0040(14)
N4 0.0587(17) 0.0484(16) 0.0403(16) 0.0067(12) 0.0159(13) 0.0004(13)
N5 0.0600(19) 0.0533(18) 0.0549(19) 0.0121(14) 0.0166(15) -0.0002(14)
N3 0.0574(17) 0.0588(18) 0.0413(16) -0.0016(13) 0.0109(14) -0.0075(14)
C17 0.064(2) 0.055(2) 0.051(2) 0.0085(17) 0.0193(18) -0.0078(18)
O1 0.073(2) 0.079(2) 0.070(2) -0.0147(17) 0.0156(17) -0.0176(16)
N2 0.0605(19) 0.0604(19) 0.0554(19) -0.0005(15) 0.0160(16) 0.0005(15)
C23 0.070(2) 0.053(2) 0.0383(19) 0.0077(15) 0.0199(17) 0.0084(17)
C14 0.086(3) 0.056(2) 0.052(2) -0.0095(18) 0.015(2) -0.016(2)
C5 0.070(2) 0.053(2) 0.049(2) -0.0046(17) 0.0251(19) -0.0083(18)
C28 0.072(3) 0.063(2) 0.043(2) 0.0039(17) 0.0122(18) 0.007(2)
C22 0.068(2) 0.052(2) 0.0388(19) 0.0064(15) 0.0177(17) 0.0057(17)
C16 0.060(2) 0.065(2) 0.053(2) 0.0126(18) 0.0215(18) 0.0042(18)
C8 0.059(2) 0.064(2) 0.061(2) 0.0099(19) 0.0183(19) 0.0055(19)
C15 0.080(3) 0.060(2) 0.038(2) 0.0006(16) 0.0178(18) 0.003(2)
C1 0.058(2) 0.070(3) 0.044(2) -0.0069(18) 0.0107(17) 0.0096(18)
C2 0.096(3) 0.080(3) 0.039(2) 0.002(2) 0.018(2) 0.005(3)
C7 0.061(2) 0.079(3) 0.053(2) -0.002(2) 0.0025(19) -0.001(2)
C21 0.074(3) 0.058(2) 0.077(3) 0.017(2) 0.023(2) 0.005(2)
C18 0.072(3) 0.085(3) 0.074(3) 0.014(2) 0.032(2) -0.004(2)
C13 0.069(2) 0.074(3) 0.039(2) -0.0125(18) 0.0092(18) -0.016(2)
C27 0.081(3) 0.083(3) 0.055(3) 0.007(2) 0.023(2) 0.020(2)
C25 0.124(5) 0.048(3) 0.102(4) 0.003(2) 0.042(4) 0.008(3)
C12 0.078(3) 0.053(2) 0.073(3) -0.003(2) 0.023(2) -0.003(2)
C20 0.106(4) 0.058(3) 0.083(3) 0.029(2) 0.029(3) -0.001(2)
C26 0.098(4) 0.078(3) 0.077(3) 0.007(2) 0.032(3) 0.032(3)
C24 0.085(3) 0.052(2) 0.085(3) 0.004(2) 0.034(3) -0.001(2)
C9 0.070(3) 0.088(3) 0.090(4) 0.012(3) 0.024(3) 0.013(3)
C4 0.116(4) 0.114(4) 0.063(3) -0.005(3) 0.039(3) -0.045(3)
C6 0.067(2) 0.081(3) 0.051(2) -0.004(2) 0.0207(19) -0.022(2)
C11 0.102(4) 0.059(3) 0.093(4) 0.000(2) 0.040(3) 0.006(3)
C19 0.094(4) 0.085(3) 0.083(3) 0.027(3) 0.036(3) -0.018(3)
C10 0.090(4) 0.072(3) 0.112(4) 0.007(3) 0.039(3) 0.018(3)
C3 0.150(5) 0.127(5) 0.054(3) 0.000(3) 0.046(3) -0.043(4)
F4 0.127(4) 0.193(5) 0.227(7) -0.052(5) 0.068(4) -0.057(3)
F8 0.185(5) 0.185(5) 0.168(5) 0.068(4) 0.079(4) 0.050(4)
F6 0.147(5) 0.245(7) 0.298(10) 0.078(7) 0.024(5) 0.084(5)
F3 0.512(17) 0.190(6) 0.160(6) -0.021(5) 0.136(8) -0.137(8)
B2 0.095(5) 0.121(6) 0.088(5) 0.046(4) 0.040(4) 0.028(4)
F2 0.264(8) 0.234(7) 0.250(8) 0.003(6) -0.057(7) -0.148(7)
F5 0.462(15) 0.309(10) 0.311(11) 0.004(9) 0.306(12) -0.016(11)
F1 0.362(12) 0.197(6) 0.434(16) 0.105(9) 0.256(13) 0.110(8)
B1 0.148(9) 0.083(6) 0.204(13) -0.028(7) 0.040(9) -0.036(6)
F7A 0.218(15) 0.238(16) 0.31(2) -0.021(15) 0.020(16) -0.094(14)
F7B 0.114(5) 0.115(5) 0.120(6) 0.015(4) 0.044(4) -0.038(4)

loop_
_atom_type_symbol
_atom_type_description
_atom_type_scat_dispersion_real
_atom_type_scat_dispersion_imag
_atom_type_scat_source
C C 0.0033 0.0016 'International Tables Vol C Tables 4.2.6.8 and 6.1.1.4'
H H 0.0000 0.0000 'International Tables Vol C Tables 4.2.6.8 and 6.1.1.4'
B B 0.0013 0.0007 'International Tables Vol C Tables 4.2.6.8 and 6.1.1.4'
N N 0.0061 0.0033 'International Tables Vol C Tables 4.2.6.8 and 6.1.1.4'
O O 0.0106 0.0060 'International Tables Vol C Tables 4.2.6.8 and 6.1.1.4'
F F 0.0171 0.0103 'International Tables Vol C Tables 4.2.6.8 and 6.1.1.4'
Co Co 0.3494 0.9721 'International Tables Vol C Tables 4.2.6.8 and 6.1.1.4'

loop_
_geom_angle_atom_site_label_1
_geom_angle_atom_site_label_2
_geom_angle_atom_site_label_3
_geom_angle
O1 Co N1 91.97(14)
O1 Co N5 83.52(15)
N1 Co N5 173.51(12)
O1 Co N2 92.85(13)
N1 Co N2 90.07(12)
N5 Co N2 94.80(13)
O1 Co N3 168.32(14)
N1 Co N3 80.80(12)
N5 Co N3 104.38(12)
N2 Co N3 78.09(12)
O1 Co N4 94.51(13)
N1 Co N4 98.83(11)
N5 Co N4 76.95(11)
N2 Co N4 168.23(12)
N3 Co N4 95.66(12)
C5 N1 C1 118.5(3)
C5 N1 Co 115.0(2)
C1 N1 Co 126.0(3)
C16 N4 C15 107.4(3)
C16 N4 C22 110.3(3)
C15 N4 C22 111.3(3)
C16 N4 Co 103.9(2)
C15 N4 Co 113.7(2)
C22 N4 Co 110.0(2)
C17 N5 C21 118.1(4)
C17 N5 Co 113.0(2)
C21 N5 Co 127.2(3)
C13 N3 C7 106.8(3)
C13 N3 C6 110.1(3)
C7 N3 C6 109.6(4)
C13 N3 Co 116.4(2)
C7 N3 Co 105.4(2)
C6 N3 Co 108.4(2)
N5 C17 C18 121.8(4)
N5 C17 C16 117.3(3)
C18 C17 C16 120.8(4)
Co O1 H1 111(4)
Co O1 H2 121(5)
H1 O1 H2 117(4)
C12 N2 C8 117.9(4)
C12 N2 Co 127.1(3)
C8 N2 Co 114.8(3)
C24 C23 C28 117.4(4)
C24 C23 C22 121.8(4)
C28 C23 C22 120.7(3)
C13 C14 C15 112.9(3)
C13 C14 H14A 109.0
C15 C14 H14A 109.0
C13 C14 H14B 109.0
C15 C14 H14B 109.0
H14A C14 H14B 107.8
N1 C5 C4 121.2(4)
N1 C5 C6 119.6(3)
C4 C5 C6 119.2(4)
C27 C28 C23 121.2(4)
C27 C28 H28A 119.4
C23 C28 H28A 119.4
N4 C22 C23 116.7(3)
N4 C22 H22A 108.1
C23 C22 H22A 108.1
N4 C22 H22B 108.1
C23 C22 H22B 108.1
H22A C22 H22B 107.3
N4 C16 C17 111.3(3)
N4 C16 H16A 109.4
C17 C16 H16A 109.4
N4 C16 H16B 109.4
C17 C16 H16B 109.4
H16A C16 H16B 108.0
N2 C8 C9 121.6(4)
N2 C8 C7 115.1(4)
C9 C8 C7 123.1(4)
N4 C15 C14 115.3(3)
N4 C15 H15A 108.5
C14 C15 H15A 108.5
N4 C15 H15B 108.5
C14 C15 H15B 108.5
H15A C15 H15B 107.5
N1 C1 C2 122.9(4)
N1 C1 H1B 118.6
C2 C1 H1B 118.6
C1 C2 C3 118.8(4)
C1 C2 H2A 120.6
C3 C2 H2A 120.6
N3 C7 C8 111.3(3)
N3 C7 H7A 109.4
C8 C7 H7A 109.4
N3 C7 H7B 109.4
C8 C7 H7B 109.4
H7A C7 H7B 108.0
N5 C21 C20 123.0(4)
N5 C21 H21A 118.5
C20 C21 H21A 118.5
C19 C18 C17 119.2(5)
C19 C18 H18A 120.4
C17 C18 H18A 120.4
N3 C13 C14 113.7(3)
N3 C13 H13A 108.8
C14 C13 H13A 108.8
N3 C13 H13B 108.8
C14 C13 H13B 108.8
H13A C13 H13B 107.7
C26 C27 C28 120.2(5)
C26 C27 H27A 119.9
C28 C27 H27A 119.9
C26 C25 C24 121.3(5)
C26 C25 H25A 119.4
C24 C25 H25A 119.4
N2 C12 C11 122.9(5)
N2 C12 H12A 118.6
C11 C12 H12A 118.6
C21 C20 C19 118.3(4)
C21 C20 H20A 120.8
C19 C20 H20A 120.8
C25 C26 C27 119.9(5)
C25 C26 H26A 120.1
C27 C26 H26A 120.1
C23 C24 C25 120.1(5)
C23 C24 H24A 120.0
C25 C24 H24A 120.0
C10 C9 C8 119.8(5)
C10 C9 H9A 120.1
C8 C9 H9A 120.1
C3 C4 C5 119.9(5)
C3 C4 H4A 120.0
C5 C4 H4A 120.0
C5 C6 N3 115.8(3)
C5 C6 H6A 108.3
N3 C6 H6A 108.3
C5 C6 H6B 108.3
N3 C6 H6B 108.3
H6A C6 H6B 107.4
C12 C11 C10 119.4(5)
C12 C11 H11A 120.3
C10 C11 H11A 120.3
C18 C19 C20 119.5(4)
C18 C19 H19A 120.3
C20 C19 H19A 120.3
C9 C10 C11 118.5(5)
C9 C10 H10A 120.8
C11 C10 H10A 120.8
C4 C3 C2 118.6(5)
C4 C3 H3A 120.7
C2 C3 H3A 120.7
B2 F8 F7A 57.2(8)
F6 B2 F8 121.4(8)
F6 B2 F5 118.5(9)
F8 B2 F5 112.4(8)
F6 B2 F7B 102.3(8)
F8 B2 F7B 103.2(7)
F5 B2 F7B 92.0(7)
F6 B2 F7A 84.1(10)
F8 B2 F7A 75.2(9)
F5 B2 F7A 82.6(11)
F7B B2 F7A 173.1(11)
F2 B1 F4 107.4(12)
F2 B1 F3 122.7(14)
F4 B1 F3 106.3(8)
F2 B1 F1 109.4(9)
F4 B1 F1 103.5(13)
F3 B1 F1 105.9(12)
B2 F7A F8 47.6(5)

loop_
_geom_bond_atom_site_label_1
_geom_bond_atom_site_label_2
_geom_bond_distance
Co O1 2.122(3)
Co N1 2.125(3)
Co N5 2.142(3)
Co N2 2.151(3)
Co N3 2.196(3)
Co N4 2.222(3)
N1 C5 1.314(5)
N1 C1 1.347(5)
N4 C16 1.478(5)
N4 C15 1.484(5)
N4 C22 1.499(4)
N5 C17 1.342(5)
N5 C21 1.360(5)
N3 C13 1.479(5)
N3 C7 1.487(5)
N3 C6 1.497(5)
C17 C18 1.402(6)
C17 C16 1.503(5)
O1 H1 0.858(19)
O1 H2 0.84(2)
N2 C12 1.341(5)
N2 C8 1.351(5)
C23 C24 1.372(6)
C23 C28 1.405(6)
C23 C22 1.512(5)
C14 C13 1.517(6)
C14 C15 1.531(6)
C14 H14A 0.9700
C14 H14B 0.9700
C5 C4 1.393(6)
C5 C6 1.493(6)
C28 C27 1.373(6)
C28 H28A 0.9300
C22 H22A 0.9700
C22 H22B 0.9700
C16 H16A 0.9700
C16 H16B 0.9700
C8 C9 1.370(6)
C8 C7 1.507(6)
C15 H15A 0.9700
C15 H15B 0.9700
C1 C2 1.360(6)
C1 H1B 0.9300
C2 C3 1.373(8)
C2 H2A 0.9300
C7 H7A 0.9700
C7 H7B 0.9700
C21 C20 1.365(7)
C21 H21A 0.9300
C18 C19 1.360(7)
C18 H18A 0.9300
C13 H13A 0.9700
C13 H13B 0.9700
C27 C26 1.369(7)
C27 H27A 0.9300
C25 C26 1.335(8)
C25 C24 1.408(7)
C25 H25A 0.9300
C12 C11 1.347(6)
C12 H12A 0.9300
C20 C19 1.405(7)
C20 H20A 0.9300
C26 H26A 0.9300
C24 H24A 0.9300
C9 C10 1.362(8)
C9 H9A 0.9300
C4 C3 1.359(8)
C4 H4A 0.9300
C6 H6A 0.9700
C6 H6B 0.9700
C11 C10 1.386(8)
C11 H11A 0.9300
C19 H19A 0.9300
C10 H10A 0.9300
C3 H3A 0.9300
F4 B1 1.307(14)
F8 B2 1.288(8)
F8 F7A 1.685(17)
F6 B2 1.265(9)
F3 B1 1.318(15)
B2 F5 1.354(11)
B2 F7B 1.411(11)
B2 F7A 1.466(16)
F2 B1 1.292(12)
F1 B1 1.331(14)
